data_4134432
loop_
_publ_author_name
'Uwamori, Masahiro'
'Osada, Ryunosuke'
'Sugiyama, Ryoji'
'Nagatani, Kotaro'
'Nakada, Masahisa'

_publ_section_title
;
 Enantioselective Total Synthesis of Cotylenin A.
;
_journal_issue 12
_journal_name_full 'Journal of the American Chemical Society'
_journal_page_first 5556
_journal_page_last 5561
_journal_paper_doi 10.1021/jacs.0c01774
_journal_volume 142
_journal_year 2020
_chemical_formula_moiety 'C17 H21 N O3 S'
_chemical_formula_sum 'C17 H21 N O3 S'
_chemical_formula_weight 319.42
_space_group_IT_number 4
_space_group_name_Hall 'P 2yb'
_space_group_name_H-M_alt 'P 1 21 1'
_symmetry_cell_setting monoclinic
_symmetry_Int_Tables_number 4
_symmetry_space_group_name_Hall 'P 2yb'
_symmetry_space_group_name_H-M 'P 1 21 1'
_atom_sites_solution_hydrogens geom
_atom_sites_solution_primary direct
_atom_sites_solution_secondary difmap
_cell_angle_alpha 90.0000
_cell_angle_beta 91.557(3)
_cell_angle_gamma 90.0000
_cell_formula_units_Z 2
_cell_length_a 9.5366(7)
_cell_length_b 5.7321(4)
_cell_length_c 14.9406(13)
_cell_measurement_reflns_used 7324
_cell_measurement_temperature 123
_cell_measurement_theta_max 27.49
_cell_measurement_theta_min 3.42
_cell_volume 816.42(11)
_computing_cell_refinement 'RAPID AUTO'
_computing_data_collection 'RAPID AUTO (Rigaku, ????)'
_computing_data_reduction 'RAPID AUTO'
_computing_molecular_graphics 'CrystalStructure 4.0'
_computing_publication_material 'CrystalStructure 4.0 (Rigaku, 2010)'
_computing_structure_refinement 'SHELXL97 (Sheldrick, 2008)'
_computing_structure_solution 'SIR92 (Altomare, et al., 1994)'
_diffrn_ambient_temperature 123
_diffrn_detector_area_resol_mean 10.000
_diffrn_measured_fraction_theta_full 0.997
_diffrn_measured_fraction_theta_max 0.997
_diffrn_measurement_device_type 'Rigaku R-AXIS RAPID'
_diffrn_measurement_method \w
_diffrn_radiation_type 'Mo K\a'
_diffrn_radiation_wavelength 0.71075
_diffrn_reflns_av_R_equivalents 0.0357
_diffrn_reflns_limit_h_max 12
_diffrn_reflns_limit_h_min -12
_diffrn_reflns_limit_k_max 6
_diffrn_reflns_limit_k_min -7
_diffrn_reflns_limit_l_max 19
_diffrn_reflns_limit_l_min -19
_diffrn_reflns_number 7967
_diffrn_reflns_theta_full 27.49
_diffrn_reflns_theta_max 27.48
_diffrn_standards_number 0
_exptl_absorpt_coefficient_mu 0.210
_exptl_absorpt_correction_T_max 0.939
_exptl_absorpt_correction_T_min 0.660
_exptl_absorpt_correction_type multi-scan
_exptl_absorpt_process_details 'ABSCOR (Rigaku, 1995)'
_exptl_crystal_colour colorless
_exptl_crystal_density_diffrn 1.299
_exptl_crystal_density_method 'not measured'
_exptl_crystal_description prism
_exptl_crystal_F_000 340.00
_exptl_crystal_size_max 0.500
_exptl_crystal_size_mid 0.400
_exptl_crystal_size_min 0.300
_refine_diff_density_max 0.330
_refine_diff_density_min -0.350
_refine_ls_abs_structure_details 'Flack, H. D. (1983), Acta Cryst. A39, 876-881.  1328 Friedel Pairs'
_refine_ls_abs_structure_Flack -0.02(8)
_refine_ls_extinction_method none
_refine_ls_goodness_of_fit_ref 1.104
_refine_ls_hydrogen_treatment constr
_refine_ls_number_parameters 199
_refine_ls_number_reflns 3390
_refine_ls_number_restraints 1
_refine_ls_R_factor_gt 0.0380
_refine_ls_shift/su_max 0.000
_refine_ls_structure_factor_coef Fsqd
_refine_ls_weighting_details 'w = 1/[\s^2^(Fo^2^)+(0.0389P)^2^+0.3593P] where P=(Fo^2^+2Fc^2^)/3'
_refine_ls_weighting_scheme calc
_refine_ls_wR_factor_ref 0.0949
_reflns_number_gt 3137
_reflns_number_total 3390
_reflns_threshold_expression F^2^>2.0\s(F^2^)
_cod_data_source_file ja0c01774_si_002.cif
_cod_data_source_block nakada-nagatani
_cod_depositor_comments 'Adding full bibliography for 4134432.cif.'
_cod_database_code 4134432

loop_
_symmetry_equiv_pos_site_id
_symmetry_equiv_pos_as_xyz
1 +X,+Y,+Z
2 -X,1/2+Y,-Z

loop_
_atom_site_label
_atom_site_type_symbol
_atom_site_fract_x
_atom_site_fract_y
_atom_site_fract_z
_atom_site_U_iso_or_equiv
_atom_site_adp_type
_atom_site_occupancy
_atom_site_symmetry_multiplicity
_atom_site_calc_flag
_atom_site_refinement_flags
_atom_site_disorder_assembly
_atom_site_disorder_group
S1 S 0.15283(5) 0.15023(9) 0.26698(3) 0.02000(12) Uani 1.0 2 d . . .
O2 O 0.26543(15) 0.1530(4) 0.33299(9) 0.0300(4) Uani 1.0 2 d . . .
O3 O 0.13107(17) -0.0612(3) 0.21578(11) 0.0271(4) Uani 1.0 2 d . . .
O4 O -0.04697(17) 0.3972(4) 0.12115(10) 0.0322(4) Uani 1.0 2 d . . .
N14 N 0.4748(3) 0.8271(5) 0.2269(3) 0.0535(8) Uani 1.0 2 d . . .
C5 C 0.4645(3) 0.3844(4) 0.18788(14) 0.0231(5) Uani 1.0 2 d . . .
C6 C 0.1904(3) 0.3719(4) 0.18602(13) 0.0189(4) Uani 1.0 2 d . . .
C7 C 0.0032(3) 0.4280(5) 0.37887(13) 0.0260(5) Uani 1.0 2 d . . .
C8 C -0.0041(3) 0.2355(4) 0.31950(13) 0.0221(5) Uani 1.0 2 d . . .
C9 C -0.1313(3) 0.1149(5) 0.30217(13) 0.0227(5) Uani 1.0 2 d . . .
C10 C -0.1204(3) 0.4983(5) 0.41851(15) 0.0319(6) Uani 1.0 2 d . . .
C11 C 0.0775(3) 0.3884(5) 0.11086(13) 0.0242(5) Uani 1.0 2 d . . .
C12 C 0.4669(2) 0.6338(6) 0.21144(16) 0.0313(5) Uani 1.0 2 d . . .
C13 C 0.3273(3) 0.3166(4) 0.13774(13) 0.0220(5) Uani 1.0 2 d . . .
C15 C 0.3045(3) 0.4390(6) 0.04643(14) 0.0329(6) Uani 1.0 2 d . . .
C16 C -0.2464(3) 0.3841(6) 0.40345(14) 0.0324(6) Uani 1.0 2 d . . .
C17 C 0.5947(3) 0.3282(6) 0.13424(17) 0.0344(6) Uani 1.0 2 d . . .
C18 C 0.1344(3) 0.5633(5) 0.40380(16) 0.0341(6) Uani 1.0 2 d . . .
C19 C 0.1502(3) 0.3937(6) 0.02227(15) 0.0383(7) Uani 1.0 2 d . . .
C20 C -0.2497(3) 0.1927(5) 0.34674(13) 0.0291(6) Uani 1.0 2 d . . .
C21 C -0.1520(3) -0.0898(5) 0.23917(14) 0.0277(5) Uani 1.0 2 d . . .
C22 C -0.3780(4) 0.4657(7) 0.44817(18) 0.0464(8) Uani 1.0 2 d . . .
H5 H 0.4703 0.2926 0.2448 0.0277 Uiso 1.0 2 calc R . .
H6 H 0.1996 0.5262 0.2168 0.0227 Uiso 1.0 2 calc R . .
H10 H -0.1180 0.6295 0.4573 0.0383 Uiso 1.0 2 calc R . .
H13 H 0.3299 0.1447 0.1267 0.0264 Uiso 1.0 2 calc R . .
H15A H 0.3235 0.6083 0.0515 0.0395 Uiso 1.0 2 calc R . .
H15B H 0.3662 0.3714 0.0009 0.0395 Uiso 1.0 2 calc R . .
H17A H 0.6790 0.3735 0.1689 0.0413 Uiso 1.0 2 calc R . .
H17B H 0.5908 0.4147 0.0776 0.0413 Uiso 1.0 2 calc R . .
H17C H 0.5975 0.1604 0.1218 0.0413 Uiso 1.0 2 calc R . .
H18A H 0.1760 0.6252 0.3495 0.0409 Uiso 1.0 2 calc R . .
H18B H 0.2017 0.4597 0.4346 0.0409 Uiso 1.0 2 calc R . .
H18C H 0.1105 0.6926 0.4435 0.0409 Uiso 1.0 2 calc R . .
H19A H 0.1117 0.5197 -0.0164 0.0459 Uiso 1.0 2 calc R . .
H19B H 0.1388 0.2430 -0.0094 0.0459 Uiso 1.0 2 calc R . .
H20 H -0.3356 0.1112 0.3378 0.0349 Uiso 1.0 2 calc R . .
H21A H -0.2470 -0.1524 0.2450 0.0332 Uiso 1.0 2 calc R . .
H21B H -0.0832 -0.2116 0.2543 0.0332 Uiso 1.0 2 calc R . .
H21C H -0.1393 -0.0381 0.1774 0.0332 Uiso 1.0 2 calc R . .
H22A H -0.3669 0.4462 0.5131 0.0557 Uiso 1.0 2 calc R . .
H22B H -0.4582 0.3731 0.4262 0.0557 Uiso 1.0 2 calc R . .
H22C H -0.3943 0.6307 0.4342 0.0557 Uiso 1.0 2 calc R . .

loop_
_atom_site_aniso_label
_atom_site_aniso_U_11
_atom_site_aniso_U_22
_atom_site_aniso_U_33
_atom_site_aniso_U_12
_atom_site_aniso_U_13
_atom_site_aniso_U_23
S1 0.0204(3) 0.0176(3) 0.0220(3) 0.0000(3) -0.00070(16) 0.0038(3)
O2 0.0261(8) 0.0344(9) 0.0291(8) -0.0004(10) -0.0057(6) 0.0107(9)
O3 0.0271(9) 0.0161(8) 0.0384(9) -0.0001(8) 0.0044(7) -0.0008(7)
O4 0.0225(8) 0.0412(11) 0.0327(8) 0.0005(9) -0.0047(7) 0.0077(8)
N14 0.0236(12) 0.0257(14) 0.111(3) 0.0019(11) -0.0015(13) -0.0077(14)
C5 0.0220(11) 0.0194(12) 0.0279(10) 0.0011(10) 0.0012(8) 0.0018(9)
C6 0.0200(10) 0.0178(11) 0.0190(9) 0.0015(9) -0.0009(8) 0.0018(8)
C7 0.0369(13) 0.0228(12) 0.0183(9) 0.0008(11) 0.0000(9) 0.0030(9)
C8 0.0259(11) 0.0230(11) 0.0175(10) 0.0019(10) 0.0006(8) 0.0032(8)
C9 0.0256(11) 0.0225(14) 0.0197(9) 0.0014(11) -0.0015(7) 0.0059(9)
C10 0.0481(17) 0.0292(14) 0.0187(10) 0.0054(12) 0.0039(10) -0.0015(9)
C11 0.0277(12) 0.0216(12) 0.0231(10) -0.0004(10) -0.0039(8) 0.0039(9)
C12 0.0153(10) 0.0248(13) 0.0539(13) 0.0024(13) 0.0014(9) 0.0000(13)
C13 0.0228(11) 0.0209(11) 0.0224(10) 0.0025(10) 0.0013(8) 0.0004(8)
C15 0.0332(13) 0.0420(16) 0.0239(11) 0.0054(12) 0.0056(9) 0.0085(10)
C16 0.0341(13) 0.0429(16) 0.0206(10) 0.0104(13) 0.0055(9) 0.0051(10)
C17 0.0249(13) 0.0406(16) 0.0381(13) 0.0074(12) 0.0066(10) 0.0006(11)
C18 0.0476(16) 0.0301(13) 0.0244(12) -0.0095(12) -0.0008(11) -0.0055(9)
C19 0.0351(14) 0.0592(19) 0.0203(10) 0.0042(14) -0.0021(9) 0.0044(12)
C20 0.0252(11) 0.0403(18) 0.0217(10) -0.0003(11) 0.0003(8) 0.0073(10)
C21 0.0245(11) 0.0261(13) 0.0323(11) -0.0053(11) -0.0018(9) -0.0010(10)
C22 0.0442(17) 0.060(2) 0.0357(14) 0.0156(16) 0.0103(12) -0.0027(13)

loop_
_atom_type_symbol
_atom_type_description
_atom_type_scat_dispersion_real
_atom_type_scat_dispersion_imag
_atom_type_scat_source
C C 0.0033 0.0016
;
International Tables for Crystallography
(1992, Vol. C, Tables 4.2.6.8 and 6.1.1.4)
;
H H 0.0000 0.0000
;
International Tables for Crystallography
(1992, Vol. C, Table 6.1.1.4)
;
N N 0.0061 0.0033
;
International Tables for Crystallography
(1992, Vol. C, Tables 4.2.6.8 and 6.1.1.4)
;
O O 0.0106 0.0060
;
International Tables for Crystallography
(1992, Vol. C, Tables 4.2.6.8 and 6.1.1.4)
;
S S 0.1246 0.1234
;
International Tables for Crystallography
(1992, Vol. C, Tables 4.2.6.8 and 6.1.1.4)
;

loop_
_geom_angle_atom_site_label_1
_geom_angle_atom_site_label_2
_geom_angle_atom_site_label_3
_geom_angle
_geom_angle_publ_flag
_geom_angle_site_symmetry_1
_geom_angle_site_symmetry_2
_geom_angle_site_symmetry_3
O2 S1 O3 117.78(11) yes . . .
O2 S1 C6 107.16(11) yes . . .
O2 S1 C8 108.44(10) yes . . .
O3 S1 C6 105.36(10) yes . . .
O3 S1 C8 110.71(11) yes . . .
C6 S1 C8 106.77(11) yes . . .
C12 C5 C13 111.66(19) yes . . .
C12 C5 C17 108.8(2) yes . . .
C13 C5 C17 112.51(18) yes . . .
S1 C6 C11 112.75(15) yes . . .
S1 C6 C13 110.90(15) yes . . .
C11 C6 C13 104.84(16) yes . . .
C8 C7 C10 117.6(3) yes . . .
C8 C7 C18 125.5(3) yes . . .
C10 C7 C18 116.9(2) yes . . .
S1 C8 C7 117.58(18) yes . . .
S1 C8 C9 120.89(17) yes . . .
C7 C8 C9 121.5(2) yes . . .
C8 C9 C20 117.1(2) yes . . .
C8 C9 C21 126.1(2) yes . . .
C20 C9 C21 116.7(2) yes . . .
C7 C10 C16 122.4(3) yes . . .
O4 C11 C6 125.70(19) yes . . .
O4 C11 C19 126.1(2) yes . . .
C6 C11 C19 108.18(19) yes . . .
N14 C12 C5 176.4(3) yes . . .
C5 C13 C6 116.09(17) yes . . .
C5 C13 C15 114.36(19) yes . . .
C6 C13 C15 102.69(18) yes . . .
C13 C15 C19 104.1(2) yes . . .
C10 C16 C20 118.7(3) yes . . .
C10 C16 C22 120.7(3) yes . . .
C20 C16 C22 120.6(3) yes . . .
C11 C19 C15 104.99(18) yes . . .
C9 C20 C16 122.6(3) yes . . .
C12 C5 H5 107.905 no . . .
C13 C5 H5 107.911 no . . .
C17 C5 H5 107.909 no . . .
S1 C6 H6 109.418 no . . .
C11 C6 H6 109.411 no . . .
C13 C6 H6 109.409 no . . .
C7 C10 H10 118.793 no . . .
C16 C10 H10 118.792 no . . .
C5 C13 H13 107.757 no . . .
C6 C13 H13 107.755 no . . .
C15 C13 H13 107.750 no . . .
C13 C15 H15A 110.943 no . . .
C13 C15 H15B 110.947 no . . .
C19 C15 H15A 110.943 no . . .
C19 C15 H15B 110.942 no . . .
H15A C15 H15B 108.955 no . . .
C5 C17 H17A 109.473 no . . .
C5 C17 H17B 109.472 no . . .
C5 C17 H17C 109.469 no . . .
H17A C17 H17B 109.470 no . . .
H17A C17 H17C 109.471 no . . .
H17B C17 H17C 109.472 no . . .
C7 C18 H18A 109.472 no . . .
C7 C18 H18B 109.471 no . . .
C7 C18 H18C 109.472 no . . .
H18A C18 H18B 109.464 no . . .
H18A C18 H18C 109.469 no . . .
H18B C18 H18C 109.479 no . . .
C11 C19 H19A 110.749 no . . .
C11 C19 H19B 110.748 no . . .
C15 C19 H19A 110.748 no . . .
C15 C19 H19B 110.748 no . . .
H19A C19 H19B 108.839 no . . .
C9 C20 H20 118.723 no . . .
C16 C20 H20 118.714 no . . .
C9 C21 H21A 109.478 no . . .
C9 C21 H21B 109.472 no . . .
C9 C21 H21C 109.470 no . . .
H21A C21 H21B 109.476 no . . .
H21A C21 H21C 109.460 no . . .
H21B C21 H21C 109.472 no . . .
C16 C22 H22A 109.468 no . . .
C16 C22 H22B 109.478 no . . .
C16 C22 H22C 109.476 no . . .
H22A C22 H22B 109.467 no . . .
H22A C22 H22C 109.468 no . . .
H22B C22 H22C 109.471 no . . .

loop_
_geom_bond_atom_site_label_1
_geom_bond_atom_site_label_2
_geom_bond_distance
_geom_bond_publ_flag
_geom_bond_site_symmetry_1
_geom_bond_site_symmetry_2
S1 O2 1.4382(15) yes . .
S1 O3 1.4450(17) yes . .
S1 C6 1.797(3) yes . .
S1 C8 1.777(3) yes . .
O4 C11 1.202(3) yes . .
N14 C12 1.134(5) yes . .
C5 C12 1.472(4) yes . .
C5 C13 1.540(3) yes . .
C5 C17 1.530(4) yes . .
C6 C11 1.537(3) yes . .
C6 C13 1.542(3) yes . .
C7 C8 1.417(4) yes . .
C7 C10 1.393(4) yes . .
C7 C18 1.510(4) yes . .
C8 C9 1.414(4) yes . .
C9 C20 1.399(3) yes . .
C9 C21 1.514(4) yes . .
C10 C16 1.381(4) yes . .
C11 C19 1.511(3) yes . .
C13 C15 1.544(3) yes . .
C15 C19 1.528(4) yes . .
C16 C20 1.386(4) yes . .
C16 C22 1.512(4) yes . .
C5 H5 1.000 no . .
C6 H6 1.000 no . .
C10 H10 0.950 no . .
C13 H13 1.000 no . .
C15 H15A 0.990 no . .
C15 H15B 0.990 no . .
C17 H17A 0.980 no . .
C17 H17B 0.980 no . .
C17 H17C 0.980 no . .
C18 H18A 0.980 no . .
C18 H18B 0.980 no . .
C18 H18C 0.980 no . .
C19 H19A 0.990 no . .
C19 H19B 0.990 no . .
C20 H20 0.950 no . .
C21 H21A 0.980 no . .
C21 H21B 0.980 no . .
C21 H21C 0.980 no . .
C22 H22A 0.980 no . .
C22 H22B 0.980 no . .
C22 H22C 0.980 no . .

loop_
_geom_contact_atom_site_label_1
_geom_contact_atom_site_label_2
_geom_contact_distance
_geom_contact_publ_flag
_geom_contact_site_symmetry_1
_geom_contact_site_symmetry_2
S1 O4 3.1870(17) no . .
S1 C5 3.496(3) no . .
S1 C18 3.136(3) no . .
S1 C21 3.233(3) no . .
O2 C5 3.207(3) no . .
O2 C7 3.050(3) no . .
O2 C13 3.135(3) no . .
O2 C18 2.878(4) no . .
O3 O4 3.414(3) no . .
O3 C9 3.020(3) no . .
O3 C11 3.052(3) no . .
O3 C13 3.110(3) no . .
O3 C21 2.737(3) no . .
O4 C8 3.121(3) no . .
O4 C9 3.271(3) no . .
O4 C15 3.570(3) no . .
O4 C21 3.465(3) no . .
N14 C13 3.495(4) no . .
N14 C17 3.389(4) no . .
C6 C7 3.446(3) no . .
C6 C12 3.049(4) no . .
C6 C18 3.489(4) no . .
C7 C20 2.793(4) no . .
C8 C11 3.350(3) no . .
C8 C16 2.792(4) no . .
C9 C10 2.802(4) no . .
C12 C15 3.085(4) no . .
C15 C17 3.096(4) no . .
O2 N14 3.187(4) no . 1_545
O2 C22 3.578(4) no . 2_546
O3 N14 3.339(3) no . 1_545
O3 C6 3.331(3) no . 1_545
O3 C11 3.554(3) no . 1_545
O3 C18 3.539(3) no . 1_545
O4 C17 3.451(3) no . 1_455
O4 C21 3.585(3) no . 1_565
N14 O2 3.187(4) no . 1_565
N14 O3 3.339(3) no . 1_565
N14 C5 3.248(4) no . 1_565
N14 C13 3.395(4) no . 1_565
N14 C17 3.400(4) no . 1_565
N14 C21 3.590(4) no . 1_665
C5 N14 3.248(4) no . 1_545
C6 O3 3.331(3) no . 1_565
C10 C21 3.578(4) no . 1_565
C11 O3 3.554(3) no . 1_565
C13 N14 3.395(4) no . 1_545
C16 C18 3.556(4) no . 2_546
C17 O4 3.451(3) no . 1_655
C17 N14 3.400(4) no . 1_545
C17 C20 3.554(4) no . 1_655
C18 O3 3.539(3) no . 1_565
C18 C16 3.556(4) no . 2_556
C20 C17 3.554(4) no . 1_455
C21 O4 3.585(3) no . 1_545
C21 N14 3.590(4) no . 1_445
C21 C10 3.578(4) no . 1_545
C22 O2 3.578(4) no . 2_556
S1 H5 3.1615 no . .
S1 H13 2.7276 no . .
S1 H18A 2.9942 no . .
S1 H18B 3.0941 no . .
S1 H21B 3.0629 no . .
S1 H21C 3.2427 no . .
O2 H5 2.5166 no . .
O2 H6 2.8152 no . .
O2 H13 3.1602 no . .
O2 H18A 2.8506 no . .
O2 H18B 2.4115 no . .
O3 H6 3.4297 no . .
O3 H13 2.6262 no . .
O3 H21B 2.3054 no . .
O3 H21C 2.6295 no . .
O4 H6 2.8168 no . .
O4 H19A 2.6788 no . .
O4 H19B 2.8134 no . .
O4 H21C 2.7836 no . .
N14 H5 3.0757 no . .
N14 H6 3.1407 no . .
N14 H15A 3.2123 no . .
N14 H17A 3.3758 no . .
N14 H17B 3.4525 no . .
C5 H6 2.6997 no . .
C5 H15A 2.7314 no . .
C5 H15B 2.9233 no . .
C6 H5 2.8237 no . .
C6 H15A 2.7623 no . .
C6 H15B 3.2729 no . .
C6 H18A 2.8476 no . .
C6 H19A 3.2107 no . .
C6 H19B 3.0394 no . .
C7 H6 3.1519 no . .
C8 H6 3.0112 no . .
C8 H10 3.2623 no . .
C8 H18A 2.8462 no . .
C8 H18B 2.8777 no . .
C8 H18C 3.3739 no . .
C8 H20 3.2594 no . .
C8 H21A 3.3770 no . .
C8 H21B 2.8362 no . .
C8 H21C 2.9118 no . .
C10 H18A 3.1214 no . .
C10 H18B 3.0830 no . .
C10 H18C 2.4872 no . .
C10 H20 3.2333 no . .
C10 H22A 2.7915 no . .
C10 H22B 3.3049 no . .
C10 H22C 2.7365 no . .
C11 H13 2.7874 no . .
C11 H15A 2.8276 no . .
C11 H15B 3.2456 no . .
C11 H21C 3.3689 no . .
C12 H6 2.6263 no . .
C12 H13 3.3294 no . .
C12 H15A 2.7254 no . .
C12 H15B 3.5938 no . .
C12 H17A 2.6061 no . .
C12 H17B 2.6643 no . .
C12 H17C 3.2864 no . .
C12 H18A 3.5017 no . .
C13 H17A 3.3896 no . .
C13 H17B 2.7493 no . .
C13 H17C 2.7448 no . .
C13 H19A 3.2608 no . .
C13 H19B 2.8338 no . .
C15 H5 3.4248 no . .
C15 H6 2.8054 no . .
C15 H17B 2.7605 no . .
C15 H17C 3.3846 no . .
C17 H13 2.7350 no . .
C17 H15A 3.2591 no . .
C17 H15B 2.9226 no . .
C18 H6 2.8864 no . .
C18 H10 2.5845 no . .
C19 H6 3.0285 no . .
C19 H13 2.6944 no . .
C20 H10 3.2347 no . .
C20 H21A 2.4952 no . .
C20 H21B 3.1491 no . .
C20 H21C 3.0665 no . .
C20 H22A 3.1133 no . .
C20 H22B 2.5611 no . .
C20 H22C 3.1641 no . .
C21 H20 2.5895 no . .
C22 H10 2.6517 no . .
C22 H20 2.6549 no . .
H5 H6 2.9279 no . .
H5 H13 2.3449 no . .
H5 H17A 2.3633 no . .
H5 H17B 2.8639 no . .
H5 H17C 2.3547 no . .
H6 H13 2.8694 no . .
H6 H15A 2.8073 no . .
H6 H18A 2.0795 no . .
H6 H18B 3.2756 no . .
H6 H19A 3.5623 no . .
H10 H18A 3.2716 no . .
H10 H18B 3.2272 no . .
H10 H18C 2.2241 no . .
H10 H22A 2.7460 no . .
H10 H22B 3.5805 no . .
H10 H22C 2.6487 no . .
H13 H15A 2.8857 no . .
H13 H15B 2.3183 no . .
H13 H17B 3.0367 no . .
H13 H17C 2.5573 no . .
H13 H19B 2.7515 no . .
H15A H17B 2.7980 no . .
H15A H19A 2.2928 no . .
H15A H19B 2.8688 no . .
H15B H17B 2.4146 no . .
H15B H17C 3.0623 no . .
H15B H19A 2.5782 no . .
H15B H19B 2.2914 no . .
H20 H21A 2.2323 no . .
H20 H21B 3.3072 no . .
H20 H21C 3.1976 no . .
H20 H22A 3.2683 no . .
H20 H22B 2.3337 no . .
H20 H22C 3.3614 no . .
S1 H18A 3.2572 no . 1_545
O2 H10 3.4712 no . 2_546
O2 H18A 3.1546 no . 1_545
O2 H18C 3.4651 no . 1_545
O2 H22A 2.7394 no . 2_546
O2 H22B 3.2061 no . 1_655
O3 H6 2.4536 no . 1_545
O3 H18A 2.7125 no . 1_545
O4 H17A 2.7310 no . 1_455
O4 H17B 3.4993 no . 1_455
O4 H19A 2.7310 no . 2_545
O4 H19B 2.7203 no . 2_555
O4 H21B 3.0235 no . 1_565
O4 H21C 3.4639 no . 1_565
N14 H5 2.6822 no . 1_565
N14 H13 2.7117 no . 1_565
N14 H17C 2.7541 no . 1_565
N14 H20 2.9161 no . 1_665
N14 H21A 2.6625 no . 1_665
N14 H22C 3.4941 no . 1_655
C5 H20 3.2971 no . 1_655
C7 H10 3.1575 no . 2_546
C7 H18C 3.1932 no . 2_546
C7 H21B 2.8858 no . 1_565
C8 H10 3.5540 no . 2_546
C8 H21B 3.3949 no . 1_565
C9 H17A 3.0393 no . 1_455
C10 H10 3.5843 no . 2_546
C10 H18B 3.5367 no . 2_556
C10 H18C 2.7053 no . 2_546
C10 H21A 3.4664 no . 1_565
C10 H21B 2.9932 no . 1_565
C11 H19A 3.0937 no . 2_545
C11 H19B 3.2421 no . 2_555
C11 H21B 3.5183 no . 1_565
C12 H13 3.4345 no . 1_565
C12 H17C 3.5421 no . 1_565
C12 H21A 3.0206 no . 1_665
C12 H22B 3.5931 no . 1_655
C12 H22C 3.5481 no . 1_655
C15 H17B 3.4595 no . 2_655
C15 H17C 2.9882 no . 2_655
C16 H5 3.5847 no . 1_455
C16 H17A 3.5571 no . 1_455
C16 H18B 3.4491 no . 2_546
C16 H18C 2.8196 no . 2_546
C16 H21A 3.5583 no . 1_565
C16 H21B 3.5982 no . 1_565
C17 H15A 3.1641 no . 2_645
C17 H15B 3.3335 no . 2_645
C17 H20 3.3358 no . 1_655
C17 H21A 3.5317 no . 1_655
C17 H21C 3.3424 no . 1_655
C18 H10 3.2447 no . 2_546
C18 H21B 3.2726 no . 1_565
C18 H22A 3.3355 no . 2_556
C19 H19A 3.2907 no . 2_545
C19 H19B 3.4078 no . 2_555
C19 H21C 3.0077 no . 2_555
C20 H5 3.0922 no . 1_455
C20 H17A 2.9149 no . 1_455
C20 H18B 3.5474 no . 2_546
C20 H18C 3.3697 no . 2_546
C21 H17A 3.2649 no . 1_455
C21 H17C 3.2570 no . 1_455
C21 H19A 3.4185 no . 2_545
C21 H19B 3.5691 no . 2_545
C22 H5 3.4747 no . 1_455
C22 H18C 3.3694 no . 2_546
C22 H22B 3.4029 no . 2_456
C22 H22C 3.4202 no . 2_446
H5 N14 2.6822 no . 1_545
H5 C16 3.5847 no . 1_655
H5 C20 3.0922 no . 1_655
H5 C22 3.4747 no . 1_655
H5 H20 2.5097 no . 1_655
H5 H22B 2.8146 no . 1_655
H6 O3 2.4536 no . 1_565
H6 H21B 3.1509 no . 1_565
H10 O2 3.4712 no . 2_556
H10 C7 3.1575 no . 2_556
H10 C8 3.5540 no . 2_556
H10 C10 3.5843 no . 2_556
H10 C18 3.2447 no . 2_556
H10 H18B 2.6264 no . 2_556
H10 H18C 2.9100 no . 2_546
H10 H18C 3.5510 no . 2_556
H10 H21A 3.5953 no . 1_565
H10 H21B 3.1932 no . 1_565
H13 N14 2.7117 no . 1_545
H13 C12 3.4345 no . 1_545
H13 H15A 3.2730 no . 1_545
H13 H17B 3.4282 no . 2_645
H15A C17 3.1641 no . 2_655
H15A H13 3.2730 no . 1_565
H15A H15B 3.4307 no . 2_655
H15A H17B 2.7489 no . 2_655
H15A H17C 2.7318 no . 2_655
H15B C17 3.3335 no . 2_655
H15B H15A 3.4307 no . 2_645
H15B H17B 2.9029 no . 2_645
H15B H17B 3.3567 no . 2_655
H15B H17C 2.5019 no . 2_655
H15B H21C 3.4254 no . 2_555
H17A O4 2.7310 no . 1_655
H17A C9 3.0393 no . 1_655
H17A C16 3.5571 no . 1_655
H17A C20 2.9149 no . 1_655
H17A C21 3.2649 no . 1_655
H17A H20 2.9435 no . 1_655
H17A H21A 3.2915 no . 1_655
H17A H21A 3.0220 no . 1_665
H17A H21B 3.5025 no . 1_665
H17A H21C 2.9278 no . 1_655
H17B O4 3.4993 no . 1_655
H17B C15 3.4595 no . 2_645
H17B H13 3.4282 no . 2_655
H17B H15A 2.7489 no . 2_645
H17B H15B 3.3567 no . 2_645
H17B H15B 2.9029 no . 2_655
H17B H19B 3.3725 no . 2_655
H17C N14 2.7541 no . 1_545
H17C C12 3.5421 no . 1_545
H17C C15 2.9882 no . 2_645
H17C C21 3.2570 no . 1_655
H17C H15A 2.7318 no . 2_645
H17C H15B 2.5019 no . 2_645
H17C H19A 3.3252 no . 2_645
H17C H20 3.2843 no . 1_655
H17C H21A 2.9417 no . 1_655
H17C H21C 2.8582 no . 1_655
H18A S1 3.2572 no . 1_565
H18A O2 3.1546 no . 1_565
H18A O3 2.7125 no . 1_565
H18A H21B 2.9695 no . 1_565
H18A H22A 3.2726 no . 2_556
H18B C10 3.5367 no . 2_546
H18B C16 3.4491 no . 2_556
H18B C20 3.5474 no . 2_556
H18B H10 2.6264 no . 2_546
H18B H22A 3.4185 no . 2_546
H18B H22A 3.2862 no . 2_556
H18B H22B 3.2870 no . 1_655
H18B H22C 3.2522 no . 2_546
H18C O2 3.4651 no . 1_565
H18C C7 3.1932 no . 2_556
H18C C10 2.7053 no . 2_556
H18C C16 2.8196 no . 2_556
H18C C20 3.3697 no . 2_556
H18C C22 3.3694 no . 2_556
H18C H10 3.5510 no . 2_546
H18C H10 2.9100 no . 2_556
H18C H21B 3.3801 no . 1_565
H18C H22A 2.9023 no . 2_556
H19A O4 2.7310 no . 2_555
H19A C11 3.0937 no . 2_555
H19A C19 3.2907 no . 2_555
H19A C21 3.4185 no . 2_555
H19A H17C 3.3252 no . 2_655
H19A H19B 2.7462 no . 2_555
H19A H21C 2.4489 no . 2_555
H19B O4 2.7203 no . 2_545
H19B C11 3.2421 no . 2_545
H19B C19 3.4078 no . 2_545
H19B C21 3.5691 no . 2_555
H19B H17B 3.3725 no . 2_645
H19B H19A 2.7462 no . 2_545
H19B H21C 2.8059 no . 2_555
H20 N14 2.9161 no . 1_445
H20 C5 3.2971 no . 1_455
H20 C17 3.3358 no . 1_455
H20 H5 2.5097 no . 1_455
H20 H17A 2.9435 no . 1_455
H20 H17C 3.2843 no . 1_455
H20 H22C 3.1651 no . 1_545
H21A N14 2.6625 no . 1_445
H21A C10 3.4664 no . 1_545
H21A C12 3.0206 no . 1_445
H21A C16 3.5583 no . 1_545
H21A C17 3.5317 no . 1_455
H21A H10 3.5953 no . 1_545
H21A H17A 3.0220 no . 1_445
H21A H17A 3.2915 no . 1_455
H21A H17C 2.9417 no . 1_455
H21A H22C 3.4241 no . 1_545
H21B O4 3.0235 no . 1_545
H21B C7 2.8858 no . 1_545
H21B C8 3.3949 no . 1_545
H21B C10 2.9932 no . 1_545
H21B C11 3.5183 no . 1_545
H21B C16 3.5982 no . 1_545
H21B C18 3.2726 no . 1_545
H21B H6 3.1509 no . 1_545
H21B H10 3.1932 no . 1_545
H21B H17A 3.5025 no . 1_445
H21B H18A 2.9695 no . 1_545
H21B H18C 3.3801 no . 1_545
H21C O4 3.4639 no . 1_545
H21C C17 3.3424 no . 1_455
H21C C19 3.0077 no . 2_545
H21C H15B 3.4254 no . 2_545
H21C H17A 2.9278 no . 1_455
H21C H17C 2.8582 no . 1_455
H21C H19A 2.4489 no . 2_545
H21C H19B 2.8059 no . 2_545
H22A O2 2.7394 no . 2_556
H22A C18 3.3355 no . 2_546
H22A H18A 3.2726 no . 2_546
H22A H18B 3.2862 no . 2_546
H22A H18B 3.4185 no . 2_556
H22A H18C 2.9023 no . 2_546
H22A H22B 3.1108 no . 2_456
H22A H22C 3.0290 no . 2_446
H22B O2 3.2061 no . 1_455
H22B C12 3.5931 no . 1_455
H22B C22 3.4029 no . 2_446
H22B H5 2.8146 no . 1_455
H22B H18B 3.2870 no . 1_455
H22B H22A 3.1108 no . 2_446
H22B H22C 2.9021 no . 2_446
H22C N14 3.4941 no . 1_455
H22C C12 3.5481 no . 1_455
H22C C22 3.4202 no . 2_456
H22C H18B 3.2522 no . 2_556
H22C H20 3.1651 no . 1_565
H22C H21A 3.4241 no . 1_565
H22C H22A 3.0290 no . 2_456
H22C H22B 2.9021 no . 2_456

loop_
_geom_torsion_atom_site_label_1
_geom_torsion_atom_site_label_2
_geom_torsion_atom_site_label_3
_geom_torsion_atom_site_label_4
_geom_torsion
_geom_torsion_publ_flag
_geom_torsion_site_symmetry_1
_geom_torsion_site_symmetry_2
_geom_torsion_site_symmetry_3
_geom_torsion_site_symmetry_4
O2 S1 C6 C11 -179.99(12) no . . . .
O2 S1 C6 C13 62.79(14) no . . . .
O2 S1 C8 C7 43.74(18) no . . . .
O2 S1 C8 C9 -136.39(16) no . . . .
O3 S1 C6 C11 53.80(15) no . . . .
O3 S1 C6 C13 -63.41(14) no . . . .
O3 S1 C8 C7 174.38(13) no . . . .
O3 S1 C8 C9 -5.75(19) no . . . .
C6 S1 C8 C7 -71.43(16) no . . . .
C6 S1 C8 C9 108.44(16) no . . . .
C8 S1 C6 C11 -63.96(15) no . . . .
C8 S1 C6 C13 178.82(12) no . . . .
C12 C5 C13 C6 -56.1(3) no . . . .
C12 C5 C13 C15 63.2(3) no . . . .
C17 C5 C13 C6 -178.75(18) no . . . .
C17 C5 C13 C15 -59.4(3) no . . . .
S1 C6 C11 O4 48.4(3) no . . . .
S1 C6 C11 C19 -132.14(14) no . . . .
S1 C6 C13 C5 -81.52(19) no . . . .
S1 C6 C13 C15 152.95(12) no . . . .
C11 C6 C13 C5 156.51(17) no . . . .
C11 C6 C13 C15 31.0(2) no . . . .
C13 C6 C11 O4 169.1(2) no . . . .
C13 C6 C11 C19 -11.4(3) no . . . .
C8 C7 C10 C16 1.6(4) no . . . .
C10 C7 C8 S1 178.59(17) no . . . .
C10 C7 C8 C9 -1.3(3) no . . . .
C18 C7 C8 S1 -2.0(3) no . . . .
C18 C7 C8 C9 178.08(19) no . . . .
C18 C7 C10 C16 -177.85(19) no . . . .
S1 C8 C9 C20 179.65(13) no . . . .
S1 C8 C9 C21 -0.9(3) no . . . .
C7 C8 C9 C20 -0.5(3) no . . . .
C7 C8 C9 C21 178.95(18) no . . . .
C8 C9 C20 C16 2.1(3) no . . . .
C21 C9 C20 C16 -177.37(18) no . . . .
C7 C10 C16 C20 -0.0(4) no . . . .
C7 C10 C16 C22 179.8(2) no . . . .
O4 C11 C19 C15 166.3(3) no . . . .
C6 C11 C19 C15 -13.2(3) no . . . .
C5 C13 C15 C19 -166.11(17) no . . . .
C6 C13 C15 C19 -39.5(3) no . . . .
C13 C15 C19 C11 32.7(3) no . . . .
C10 C16 C20 C9 -1.9(4) no . . . .
C22 C16 C20 C9 178.3(2) no . . . .
